data_7203003
loop_
_publ_author_name
'Wang, Su-Na'
'Sun, Ran'
'Wang, Xiao-Shi'
'Li, Yi-Zhi'
'Pan, Yi'
'Bai, Junfeng'
'Scheer, Manfred'
'You, Xiao-Zeng'

_publ_section_title
;
 Versatile lanthanide coordination assemblies due to the synergistic
 effect of lanthanide contraction and flexibility of a flexible
 tricarboxylate ligand
;
_journal_issue 11
_journal_name_full CrystEngComm
_journal_page_first 1051
_journal_paper_doi 10.1039/b708104a
_journal_volume 9
_journal_year 2007
_chemical_formula_moiety 'C9 H10 N3 O8 S3 Sm, 2(H2 O)'
_chemical_formula_sum 'C9 H14 N3 O10 S3 Sm'
_chemical_formula_weight 570.76
_chemical_name_systematic
;
?
;
_space_group_IT_number 2
_symmetry_cell_setting triclinic
_symmetry_space_group_name_Hall '-P 1'
_symmetry_space_group_name_H-M 'P -1'
_atom_sites_solution_hydrogens geom
_atom_sites_solution_primary direct
_atom_sites_solution_secondary difmap
_audit_creation_method SHELXL-97
_cell_angle_alpha 99.299(2)
_cell_angle_beta 99.648(3)
_cell_angle_gamma 96.047(2)
_cell_formula_units_Z 2
_cell_length_a 8.4178(12)
_cell_length_b 9.0262(13)
_cell_length_c 11.6753(17)
_cell_measurement_reflns_used 3547
_cell_measurement_temperature 298(2)
_cell_measurement_theta_max 28.00
_cell_measurement_theta_min 2.31
_cell_volume 855.0(2)
_computing_cell_refinement SMART
_computing_data_collection 'SMART (Bruker, 2000)'
_computing_data_reduction 'SAINT (Bruker, 2000)'
_computing_molecular_graphics SHELXTL
_computing_publication_material SHELXTL
_computing_structure_refinement SHELXTL
_computing_structure_solution 'SHELXTL (Bruker, 2000)'
_diffrn_ambient_temperature 298(2)
_diffrn_measured_fraction_theta_full 0.987
_diffrn_measured_fraction_theta_max 0.987
_diffrn_measurement_device_type 'Bruker Smart Aepex CCD area detector'
_diffrn_measurement_method 'phi and omega scans'
_diffrn_radiation_monochromator graphite
_diffrn_radiation_source 'fine-focus sealed tube'
_diffrn_radiation_type MoK\a
_diffrn_radiation_wavelength 0.71073
_diffrn_reflns_av_R_equivalents 0.0213
_diffrn_reflns_av_sigmaI/netI 0.0369
_diffrn_reflns_limit_h_max 10
_diffrn_reflns_limit_h_min -5
_diffrn_reflns_limit_k_max 9
_diffrn_reflns_limit_k_min -10
_diffrn_reflns_limit_l_max 12
_diffrn_reflns_limit_l_min -13
_diffrn_reflns_number 4520
_diffrn_reflns_theta_full 25.00
_diffrn_reflns_theta_max 25.00
_diffrn_reflns_theta_min 1.80
_exptl_absorpt_coefficient_mu 3.858
_exptl_absorpt_correction_T_max 0.46
_exptl_absorpt_correction_T_min 0.38
_exptl_absorpt_correction_type multi-scan
_exptl_absorpt_process_details 'SADABS, Brucker(2000)'
_exptl_crystal_colour 'light yellow'
_exptl_crystal_density_diffrn 2.217
_exptl_crystal_density_method 'not measured'
_exptl_crystal_description block
_exptl_crystal_F_000 558
_exptl_crystal_size_max 0.33
_exptl_crystal_size_mid 0.22
_exptl_crystal_size_min 0.20
_refine_diff_density_max 2.056
_refine_diff_density_min -1.088
_refine_diff_density_rms 0.174
_refine_ls_extinction_method none
_refine_ls_goodness_of_fit_ref 1.051
_refine_ls_hydrogen_treatment constr
_refine_ls_matrix_type full
_refine_ls_number_parameters 235
_refine_ls_number_reflns 2962
_refine_ls_number_restraints 0
_refine_ls_restrained_S_all 1.051
_refine_ls_R_factor_all 0.0361
_refine_ls_R_factor_gt 0.0324
_refine_ls_shift/su_max 0.000
_refine_ls_shift/su_mean 0.000
_refine_ls_structure_factor_coef Fsqd
_refine_ls_weighting_details 'calc w=1/[\s^2^(Fo^2^)+(0.0634P)^2^+0.2007P] where P=(Fo^2^+2Fc^2^)/3'
_refine_ls_weighting_scheme calc
_refine_ls_wR_factor_gt 0.0858
_refine_ls_wR_factor_ref 0.0885
_reflns_number_gt 2727
_reflns_number_total 2962
_reflns_threshold_expression >2sigma(I)
_cod_data_source_file b708104a.txt
_cod_data_source_block 051222w
_cod_depositor_comments
;
The following automatic conversions were performed:
'_symmetry_cell_setting' value 'Triclinic' changed to 'triclinic'
according to '/home/saulius/struct/CIF-dictionaries/cif_core.dic'
dictionary named 'cif_core.dic' version 2.4.1 from 2010-06-29.

Automatic conversion script
Id: cif_fix_enum 1527 2010-12-29 10:47:43Z saulius 
;
_cod_database_code 7203003

loop_
_symmetry_equiv_pos_as_xyz
'x, y, z'
'-x, -y, -z'

loop_
_atom_site_label
_atom_site_type_symbol
_atom_site_fract_x
_atom_site_fract_y
_atom_site_fract_z
_atom_site_U_iso_or_equiv
_atom_site_adp_type
_atom_site_occupancy
_atom_site_symmetry_multiplicity
_atom_site_calc_flag
_atom_site_refinement_flags
_atom_site_disorder_assembly
_atom_site_disorder_group
Sm1 Sm 0.52643(3) 1.16888(2) 0.411686(19) 0.01860(12) Uani 1 1 d . . .
C1 C -0.0199(6) 0.5939(5) 0.2218(4) 0.0225(10) Uani 1 1 d . . .
C2 C 0.1945(6) 0.5308(6) 0.1453(4) 0.0235(10) Uani 1 1 d . . .
C3 C -0.0299(6) 0.3598(6) 0.1195(5) 0.0250(11) Uani 1 1 d . . .
C4 C 0.0035(6) 0.8993(6) 0.3137(5) 0.0285(11) Uani 1 1 d . . .
H4A H 0.0150 0.9104 0.2341 0.043 Uiso 1 1 calc R . .
H4B H -0.0566 0.9788 0.3428 0.043 Uiso 1 1 calc R . .
C5 C 0.1722(6) 0.9284(5) 0.3896(4) 0.0214(10) Uani 1 1 d . . .
C6 C 0.4559(6) 0.7519(5) 0.2039(4) 0.0230(10) Uani 1 1 d . . .
H6A H 0.5527 0.7937 0.1790 0.034 Uiso 1 1 calc R . .
H6B H 0.3708 0.8124 0.1824 0.034 Uiso 1 1 calc R . .
C7 C 0.4915(6) 0.7679(5) 0.3370(4) 0.0202(10) Uani 1 1 d . . .
C8 C -0.3234(6) 0.1780(6) 0.0791(4) 0.0261(11) Uani 1 1 d . . .
H8A H -0.3498 0.2786 0.0720 0.039 Uiso 1 1 calc R . .
H8B H -0.3921 0.1075 0.0137 0.039 Uiso 1 1 calc R . .
C9 C -0.3680(6) 0.1416(5) 0.1920(4) 0.0221(10) Uani 1 1 d . . .
N1 N 0.1304(5) 0.6379(5) 0.2078(4) 0.0242(9) Uani 1 1 d . . .
N2 N 0.1191(5) 0.3913(5) 0.0957(4) 0.0270(9) Uani 1 1 d . . .
N3 N -0.1066(5) 0.4557(5) 0.1824(4) 0.0258(9) Uani 1 1 d . . .
O1 O 0.2576(4) 1.0419(4) 0.3705(3) 0.0329(9) Uani 1 1 d . . .
O2 O 0.2130(4) 0.8479(4) 0.4636(3) 0.0258(8) Uani 1 1 d . . .
O3 O 0.5374(4) 0.9014(4) 0.3965(3) 0.0242(7) Uani 1 1 d . . .
O4 O 0.4734(5) 0.6590(4) 0.3891(3) 0.0255(8) Uani 1 1 d . . .
O5 O -0.2644(4) 0.1377(4) 0.2810(3) 0.0262(8) Uani 1 1 d . . .
O6 O -0.5182(4) 0.1233(4) 0.1948(3) 0.0315(9) Uani 1 1 d . . .
O1W O 0.6766(5) 1.4155(4) 0.4027(4) 0.0375(9) Uani 1 1 d . . .
H1WB H 0.7749 1.4237 0.4378 0.045 Uiso 1 1 d R . .
H1WC H 0.6275 1.4822 0.4369 0.045 Uiso 1 1 d R . .
O2W O 0.3343(5) 1.3490(4) 0.3709(4) 0.0333(9) Uani 1 1 d . . .
H2WA H 0.2324 1.3521 0.3609 0.040 Uiso 1 1 d R . .
H2WC H 0.3714 1.3787 0.3138 0.040 Uiso 1 1 d R . .
O3W O 0.2913(5) 0.1639(5) -0.0231(4) 0.0446(10) Uani 1 1 d . . .
H3WA H 0.2033 0.1561 0.0035 0.053 Uiso 1 1 d R . .
H3WC H 0.3718 0.1803 0.0341 0.053 Uiso 1 1 d R . .
O4W O 0.0149(5) 0.3266(5) 0.4052(4) 0.0469(11) Uani 1 1 d . . .
H4WA H -0.0395 0.2505 0.3568 0.056 Uiso 1 1 d R . .
H4WC H 0.0278 0.3070 0.4747 0.056 Uiso 1 1 d R . .
S2 S 0.39444(15) 0.56266(14) 0.12366(11) 0.0252(3) Uani 1 1 d . . .
S1 S -0.11930(15) 0.72061(14) 0.30411(12) 0.0270(3) Uani 1 1 d . . .
S3 S -0.11575(17) 0.17287(15) 0.06222(12) 0.0293(3) Uani 1 1 d . . .

loop_
_atom_site_aniso_label
_atom_site_aniso_U_11
_atom_site_aniso_U_22
_atom_site_aniso_U_33
_atom_site_aniso_U_23
_atom_site_aniso_U_13
_atom_site_aniso_U_12
Sm1 0.02185(17) 0.01419(16) 0.02079(17) 0.00577(10) 0.00559(11) 0.00066(10)
C1 0.024(3) 0.022(2) 0.021(2) 0.0054(19) 0.0022(19) 0.002(2)
C2 0.023(3) 0.025(3) 0.023(2) 0.006(2) 0.007(2) -0.002(2)
C3 0.024(3) 0.024(2) 0.025(2) 0.004(2) 0.005(2) -0.004(2)
C4 0.021(3) 0.024(3) 0.038(3) 0.007(2) -0.002(2) 0.001(2)
C5 0.021(3) 0.021(2) 0.023(2) 0.0061(19) 0.0047(19) 0.0043(19)
C6 0.023(3) 0.020(2) 0.024(3) 0.0060(19) 0.002(2) -0.001(2)
C7 0.016(2) 0.021(2) 0.025(2) 0.0047(19) 0.0061(19) 0.0018(19)
C8 0.028(3) 0.024(3) 0.026(3) 0.007(2) 0.005(2) -0.004(2)
C9 0.028(3) 0.014(2) 0.024(2) 0.0021(18) 0.007(2) 0.0009(19)
N1 0.022(2) 0.021(2) 0.027(2) 0.0031(17) 0.0057(18) -0.0030(17)
N2 0.027(2) 0.025(2) 0.028(2) 0.0010(17) 0.0057(18) -0.0019(18)
N3 0.024(2) 0.023(2) 0.029(2) 0.0032(17) 0.0057(18) -0.0015(18)
O1 0.026(2) 0.030(2) 0.042(2) 0.0157(17) -0.0014(17) -0.0053(16)
O2 0.0243(19) 0.0228(17) 0.0291(19) 0.0075(14) 0.0009(15) 0.0005(14)
O3 0.032(2) 0.0164(17) 0.0236(18) 0.0027(13) 0.0066(15) 0.0005(14)
O4 0.036(2) 0.0163(17) 0.0257(17) 0.0059(14) 0.0091(15) 0.0027(14)
O5 0.028(2) 0.0304(19) 0.0222(18) 0.0086(14) 0.0064(15) 0.0057(15)
O6 0.025(2) 0.046(2) 0.0237(19) 0.0097(16) 0.0057(15) -0.0018(17)
O1W 0.037(2) 0.0228(19) 0.059(3) 0.0091(18) 0.0253(19) 0.0046(16)
O2W 0.028(2) 0.0257(19) 0.050(2) 0.0156(17) 0.0069(17) 0.0066(16)
O3W 0.040(2) 0.054(3) 0.041(2) 0.005(2) 0.0118(19) 0.011(2)
O4W 0.035(2) 0.055(3) 0.050(3) 0.016(2) 0.005(2) -0.003(2)
S2 0.0243(7) 0.0241(6) 0.0260(6) -0.0012(5) 0.0098(5) -0.0016(5)
S1 0.0195(6) 0.0219(6) 0.0389(7) 0.0021(5) 0.0084(5) 0.0004(5)
S3 0.0300(7) 0.0221(6) 0.0342(7) -0.0014(5) 0.0130(6) -0.0050(5)

loop_
_atom_type_symbol
_atom_type_description
_atom_type_scat_dispersion_real
_atom_type_scat_dispersion_imag
_atom_type_scat_source
C C 0.0033 0.0016 'International Tables Vol C Tables 4.2.6.8 and 6.1.1.4'
H H 0.0000 0.0000 'International Tables Vol C Tables 4.2.6.8 and 6.1.1.4'
O O 0.0106 0.0060 'International Tables Vol C Tables 4.2.6.8 and 6.1.1.4'
Sm Sm -0.1638 3.4418 'International Tables Vol C Tables 4.2.6.8 and 6.1.1.4'
S S 0.1246 0.1234 'International Tables Vol C Tables 4.2.6.8 and 6.1.1.4'
N N 0.0061 0.0033 'International Tables Vol C Tables 4.2.6.8 and 6.1.1.4'

loop_
_geom_angle_atom_site_label_1
_geom_angle_atom_site_label_2
_geom_angle_atom_site_label_3
_geom_angle
_geom_angle_site_symmetry_1
_geom_angle_site_symmetry_3
_geom_angle_publ_flag
O1 Sm1 O3 71.55(12) . . ?
O1 Sm1 O2 137.53(12) . 2_676 ?
O3 Sm1 O2 75.52(11) . 2_676 ?
O1 Sm1 O2W 70.40(12) . . ?
O3 Sm1 O2W 141.13(12) . . ?
O2 Sm1 O2W 141.41(12) 2_676 . ?
O1 Sm1 O6 81.02(13) . 1_665 ?
O3 Sm1 O6 86.67(12) . 1_665 ?
O2 Sm1 O6 123.22(12) 2_676 1_665 ?
O2W Sm1 O6 79.91(13) . 1_665 ?
O1 Sm1 O1W 139.94(13) . . ?
O3 Sm1 O1W 145.26(13) . . ?
O2 Sm1 O1W 80.58(13) 2_676 . ?
O2W Sm1 O1W 70.13(13) . . ?
O6 Sm1 O1W 85.72(13) 1_665 . ?
O1 Sm1 O5 126.23(13) . 1_665 ?
O3 Sm1 O5 80.17(12) . 1_665 ?
O2 Sm1 O5 71.80(12) 2_676 1_665 ?
O2W Sm1 O5 117.07(12) . 1_665 ?
O6 Sm1 O5 52.01(12) 1_665 1_665 ?
O1W Sm1 O5 68.52(12) . 1_665 ?
O1 Sm1 O3 72.39(12) . 2_676 ?
O3 Sm1 O3 73.31(12) . 2_676 ?
O2 Sm1 O3 73.01(12) 2_676 2_676 ?
O2W Sm1 O3 102.16(13) . 2_676 ?
O6 Sm1 O3 150.57(12) 1_665 2_676 ?
O1W Sm1 O3 122.90(12) . 2_676 ?
O5 Sm1 O3 140.08(11) 1_665 2_676 ?
O1 Sm1 O4 100.39(13) . 2_676 ?
O3 Sm1 O4 121.73(11) . 2_676 ?
O2 Sm1 O4 75.06(12) 2_676 2_676 ?
O2W Sm1 O4 73.31(13) . 2_676 ?
O6 Sm1 O4 150.77(12) 1_665 2_676 ?
O1W Sm1 O4 74.45(12) . 2_676 ?
O5 Sm1 O4 133.33(12) 1_665 2_676 ?
O3 Sm1 O4 50.36(10) 2_676 2_676 ?
O1 Sm1 C9 105.97(14) . 1_665 ?
O3 Sm1 C9 86.48(12) . 1_665 ?
O2 Sm1 C9 97.90(13) 2_676 1_665 ?
O2W Sm1 C9 96.43(14) . 1_665 ?
O6 Sm1 C9 26.43(13) 1_665 1_665 ?
O1W Sm1 C9 72.13(13) . 1_665 ?
O5 Sm1 C9 26.10(13) 1_665 1_665 ?
O3 Sm1 C9 159.28(12) 2_676 1_665 ?
O4 Sm1 C9 146.56(12) 2_676 1_665 ?
O1 Sm1 C7 89.32(13) . 2_676 ?
O3 Sm1 C7 96.88(12) . 2_676 ?
O2 Sm1 C7 68.65(13) 2_676 2_676 ?
O2W Sm1 C7 90.38(13) . 2_676 ?
O6 Sm1 C7 168.12(13) 1_665 2_676 ?
O1W Sm1 C7 97.47(13) . 2_676 ?
O5 Sm1 C7 139.73(12) 1_665 2_676 ?
O3 Sm1 C7 25.73(12) 2_676 2_676 ?
O4 Sm1 C7 25.14(12) 2_676 2_676 ?
C9 Sm1 C7 164.60(14) 1_665 2_676 ?
O1 Sm1 Sm1 67.33(9) . 2_676 ?
O3 Sm1 Sm1 37.90(8) . 2_676 ?
O2 Sm1 Sm1 70.21(8) 2_676 2_676 ?
O2W Sm1 Sm1 127.31(9) . 2_676 ?
O6 Sm1 Sm1 121.56(9) 1_665 2_676 ?
O1W Sm1 Sm1 147.72(10) . 2_676 ?
O5 Sm1 Sm1 112.87(8) 1_665 2_676 ?
O3 Sm1 Sm1 35.41(7) 2_676 2_676 ?
O4 Sm1 Sm1 84.78(7) 2_676 2_676 ?
C9 Sm1 Sm1 124.24(9) 1_665 2_676 ?
C7 Sm1 Sm1 59.65(9) 2_676 2_676 ?
N1 C1 N3 126.8(5) . . ?
N1 C1 S1 119.3(4) . . ?
N3 C1 S1 113.8(4) . . ?
N1 C2 N2 125.6(5) . . ?
N1 C2 S2 120.9(4) . . ?
N2 C2 S2 113.4(4) . . ?
N3 C3 N2 125.7(5) . . ?
N3 C3 S3 121.8(4) . . ?
N2 C3 S3 112.5(4) . . ?
C5 C4 S1 118.6(4) . . ?
C5 C4 H4A 107.7 . . ?
S1 C4 H4A 107.7 . . ?
C5 C4 H4B 107.7 . . ?
S1 C4 H4B 107.7 . . ?
H4A C4 H4B 107.1 . . ?
O2 C5 O1 126.6(4) . . ?
O2 C5 C4 121.0(4) . . ?
O1 C5 C4 112.4(4) . . ?
C7 C6 S2 115.5(3) . . ?
C7 C6 H6A 108.4 . . ?
S2 C6 H6A 108.4 . . ?
C7 C6 H6B 108.4 . . ?
S2 C6 H6B 108.4 . . ?
H6A C6 H6B 107.5 . . ?
O4 C7 O3 119.9(4) . . ?
O4 C7 C6 123.2(4) . . ?
O3 C7 C6 116.9(4) . . ?
O4 C7 Sm1 61.5(3) . 2_676 ?
O3 C7 Sm1 60.2(2) . 2_676 ?
C6 C7 Sm1 164.1(3) . 2_676 ?
C9 C8 S3 117.3(4) . . ?
C9 C8 H8A 108.0 . . ?
S3 C8 H8A 108.0 . . ?
C9 C8 H8B 108.0 . . ?
S3 C8 H8B 108.0 . . ?
H8A C8 H8B 107.2 . . ?
O5 C9 O6 120.8(5) . . ?
O5 C9 C8 122.9(5) . . ?
O6 C9 C8 116.2(4) . . ?
O5 C9 Sm1 62.9(3) . 1_445 ?
O6 C9 Sm1 59.8(2) . 1_445 ?
C8 C9 Sm1 161.8(3) . 1_445 ?
C2 N1 C1 113.8(4) . . ?
C3 N2 C2 114.5(4) . . ?
C3 N3 C1 113.4(4) . . ?
C5 O1 Sm1 142.1(3) . . ?
C5 O2 Sm1 133.0(3) . 2_676 ?
C7 O3 Sm1 148.1(3) . . ?
C7 O3 Sm1 94.1(3) . 2_676 ?
Sm1 O3 Sm1 106.69(12) . 2_676 ?
C7 O4 Sm1 93.4(3) . 2_676 ?
C9 O5 Sm1 91.0(3) . 1_445 ?
C9 O6 Sm1 93.7(3) . 1_445 ?
Sm1 O1W H1WB 110.8 . . ?
Sm1 O1W H1WC 105.7 . . ?
H1WB O1W H1WC 110.6 . . ?
Sm1 O2W H2WA 138.9 . . ?
Sm1 O2W H2WC 97.7 . . ?
H2WA O2W H2WC 109.5 . . ?
H3WA O3W H3WC 109.5 . . ?
H4WA O4W H4WC 109.5 . . ?
C2 S2 C6 100.9(2) . . ?
C1 S1 C4 102.6(3) . . ?
C3 S3 C8 101.7(3) . . ?

loop_
_geom_bond_atom_site_label_1
_geom_bond_atom_site_label_2
_geom_bond_distance
_geom_bond_site_symmetry_2
_geom_bond_publ_flag
Sm1 O1 2.362(4) . ?
Sm1 O3 2.405(3) . ?
Sm1 O2 2.455(3) 2_676 ?
Sm1 O2W 2.456(4) . ?
Sm1 O6 2.456(4) 1_665 ?
Sm1 O1W 2.468(4) . ?
Sm1 O5 2.524(4) 1_665 ?
Sm1 O3 2.549(3) 2_676 ?
Sm1 O4 2.579(3) 2_676 ?
Sm1 C9 2.835(5) 1_665 ?
Sm1 C7 2.930(5) 2_676 ?
Sm1 Sm1 3.9748(6) 2_676 ?
C1 N1 1.331(7) . ?
C1 N3 1.346(6) . ?
C1 S1 1.746(5) . ?
C2 N1 1.331(7) . ?
C2 N2 1.341(6) . ?
C2 S2 1.744(5) . ?
C3 N3 1.333(7) . ?
C3 N2 1.341(7) . ?
C3 S3 1.741(5) . ?
C4 C5 1.515(7) . ?
C4 S1 1.799(5) . ?
C4 H4A 0.9700 . ?
C4 H4B 0.9700 . ?
C5 O2 1.245(6) . ?
C5 O1 1.260(6) . ?
C6 C7 1.512(7) . ?
C6 S2 1.788(5) . ?
C6 H6A 0.9700 . ?
C6 H6B 0.9700 . ?
C7 O4 1.247(6) . ?
C7 O3 1.275(6) . ?
C7 Sm1 2.930(5) 2_676 ?
C8 C9 1.505(7) . ?
C8 S3 1.796(5) . ?
C8 H8A 0.9700 . ?
C8 H8B 0.9700 . ?
C9 O5 1.248(6) . ?
C9 O6 1.265(6) . ?
C9 Sm1 2.835(5) 1_445 ?
O2 Sm1 2.455(3) 2_676 ?
O3 Sm1 2.549(3) 2_676 ?
O4 Sm1 2.579(3) 2_676 ?
O5 Sm1 2.524(4) 1_445 ?
O6 Sm1 2.456(4) 1_445 ?
O1W H1WB 0.8500 . ?
O1W H1WC 0.8500 . ?
O2W H2WA 0.8501 . ?
O2W H2WC 0.8501 . ?
O3W H3WA 0.8501 . ?
O3W H3WC 0.8500 . ?
O4W H4WA 0.8500 . ?
O4W H4WC 0.8500 . ?

loop_
_geom_hbond_atom_site_label_D
_geom_hbond_atom_site_label_H
_geom_hbond_atom_site_label_A
_geom_hbond_distance_DH
_geom_hbond_distance_HA
_geom_hbond_distance_DA
_geom_hbond_angle_DHA
_geom_hbond_site_symmetry_A
O3W H3WA N2 0.85 2.45 2.936(6) 117.0 .
O4W H4WA O5 0.85 2.04 2.784(6) 146.4 .
O1W H1WC O2W 0.85 2.45 3.134(6) 137.8 2_686
O4W H4WC S1 0.85 2.63 3.467(5) 169.3 2_566
O1W H1WB O4W 0.85 2.35 3.036(6) 138.2 1_665
O3W H3WC O6 0.85 2.11 2.870(6) 147.8 1_655
O2W H2WA O4W 0.85 1.99 2.776(6) 154.3 1_565
O1W H1WC O4 0.85 2.24 2.931(5) 138.4 1_565
